data_4032920
loop_
_publ_author_name
'Chen, Daoliang'
'Yuan, Dafei'
'Zhang, Cheng'
'Wu, Hao'
'Zhang, Jianyun'
'Li, Baolin'
'Zhu, Xiaozhang'

_publ_section_title
;
 Ullmann-Type Intramolecular C-O Reaction Toward Thieno[3,2-b]furan
 Derivatives with up to Six Fused Rings.
;
_journal_issue 20
_journal_name_full 'The Journal of organic chemistry'
_journal_page_first 10920
_journal_page_last 10927
_journal_paper_doi 10.1021/acs.joc.7b01745
_journal_volume 82
_journal_year 2017
_chemical_formula_moiety 'C18 H16 O S'
_chemical_formula_sum 'C18 H16 O S'
_chemical_formula_weight 280.37
_chemical_name_systematic
;
 ?
;
_space_group_crystal_system monoclinic
_space_group_IT_number 14
_space_group_name_Hall '-P 2ybc'
_space_group_name_H-M_alt 'P 1 21/c 1'
_symmetry_space_group_name_Hall '-P 2ybc'
_symmetry_space_group_name_H-M 'P 1 21/c 1'
_atom_sites_solution_hydrogens geom
_atom_sites_solution_primary direct
_audit_creation_date 2015-09-30
_audit_creation_method
;
Olex2 1.2
(compiled 2015.01.26 svn.r3150 for OlexSys, GUI svn.r4998)
;
_cell_angle_alpha 90
_cell_angle_beta 101.211(6)
_cell_angle_gamma 90
_cell_formula_units_Z 4
_cell_length_a 11.939(5)
_cell_length_b 5.977(3)
_cell_length_c 19.793(9)
_cell_measurement_reflns_used 3944
_cell_measurement_temperature 173.1500
_cell_measurement_theta_max 27.4808
_cell_measurement_theta_min 1.8479
_cell_volume 1385.5(11)
_computing_cell_refinement 'CrystalClear (Rigaku Inc., 2007)'
_computing_data_collection 'CrystalClear (Rigaku Inc., 2007)'
_computing_data_reduction 'CrystalClear (Rigaku Inc., 2007)'
_computing_molecular_graphics 'Olex2 (Dolomanov et al., 2009)'
_computing_publication_material 'CIFTAB (Sheldrick, 2013)'
_computing_structure_refinement 'SHELXL (Sheldrick, 2014)'
_computing_structure_solution
;
'SHELXT (Sheldrick, 2014)'
;
_diffrn_ambient_temperature 173.1500
_diffrn_detector_area_resol_mean 28.5714
_diffrn_measured_fraction_theta_full 0.991
_diffrn_measured_fraction_theta_max 0.989
_diffrn_measurement_details
;
scan:
    Number of images: 350
               Slice: -110.0000 - 65.0000
         Image width: 0.5000
            Exp time: 10.0000
       Rotation axis: Omega
               Omega: 0.0000
                 Chi: 45.0000
                 Phi: 0.0000
                 XTD: 45.0872
              2theta: -20.6665
scan:
    Number of images: 342
               Slice: -110.0000 - 61.0000
         Image width: 0.5000
            Exp time: 10.0000
       Rotation axis: Omega
               Omega: 0.0000
                 Chi: 45.0000
                 Phi: 270.0000
                 XTD: 45.0872
              2theta: -20.6665
;
_diffrn_measurement_device
;
Saturn724+ (2x2 bin mode)
;
_diffrn_measurement_device_details
;
AFC10: Fixed Chi 2 circle
;
_diffrn_measurement_device_type 'Saturn724+ CCD'
_diffrn_measurement_method '\w scans at fixed \c = 45\%'
_diffrn_orient_matrix_type d*Trek
_diffrn_orient_matrix_UB_11 0.0132
_diffrn_orient_matrix_UB_12 0.0591
_diffrn_orient_matrix_UB_13 0.0602
_diffrn_orient_matrix_UB_21 -0.0363
_diffrn_orient_matrix_UB_22 -0.1125
_diffrn_orient_matrix_UB_23 0.1184
_diffrn_orient_matrix_UB_31 0.0502
_diffrn_orient_matrix_UB_32 -0.0063
_diffrn_orient_matrix_UB_33 0.0094
_diffrn_radiation_detector CCD
_diffrn_radiation_monochromator 'Graphite Monochromator'
_diffrn_radiation_type MoK\a
_diffrn_radiation_wavelength 0.71073
_diffrn_reflns_av_R_equivalents 0.0332
_diffrn_reflns_av_unetI/netI 0.0301
_diffrn_reflns_Laue_measured_fraction_full 0.991
_diffrn_reflns_Laue_measured_fraction_max 0.989
_diffrn_reflns_limit_h_max 15
_diffrn_reflns_limit_h_min -15
_diffrn_reflns_limit_k_max 7
_diffrn_reflns_limit_k_min -7
_diffrn_reflns_limit_l_max 25
_diffrn_reflns_limit_l_min -25
_diffrn_reflns_number 9763
_diffrn_reflns_point_group_measured_fraction_full 0.991
_diffrn_reflns_point_group_measured_fraction_max 0.989
_diffrn_reflns_theta_full 26.000
_diffrn_reflns_theta_max 27.471
_diffrn_reflns_theta_min 2.975
_diffrn_source 'Sealed Tube'
_diffrn_source_current 30.0000
_diffrn_source_power 1.5000
_diffrn_source_voltage 50.0000
_exptl_absorpt_coefficient_mu 0.226
_exptl_absorpt_correction_T_max 1.0000
_exptl_absorpt_correction_T_min 0.8257
_exptl_absorpt_correction_type multi-scan
_exptl_absorpt_process_details 'CrystalClear (Rigaku Inc., 2007)'
_exptl_crystal_colour Colorless
_exptl_crystal_density_diffrn 1.344
_exptl_crystal_description plate
_exptl_crystal_F_000 592
_exptl_crystal_size_max 0.46
_exptl_crystal_size_mid 0.32
_exptl_crystal_size_min 0.07
_refine_diff_density_max 0.267
_refine_diff_density_min -0.198
_refine_diff_density_rms 0.046
_refine_ls_extinction_method none
_refine_ls_goodness_of_fit_ref 1.136
_refine_ls_hydrogen_treatment constr
_refine_ls_matrix_type full
_refine_ls_number_parameters 184
_refine_ls_number_reflns 3135
_refine_ls_number_restraints 0
_refine_ls_restrained_S_all 1.136
_refine_ls_R_factor_all 0.0506
_refine_ls_R_factor_gt 0.0459
_refine_ls_shift/su_max 0.001
_refine_ls_shift/su_mean 0.000
_refine_ls_structure_factor_coef Fsqd
_refine_ls_weighting_details 'w=1/[\s^2^(Fo^2^)+(0.0288P)^2^+0.8986P] where P=(Fo^2^+2Fc^2^)/3'
_refine_ls_weighting_scheme calc
_refine_ls_wR_factor_gt 0.0949
_refine_ls_wR_factor_ref 0.0970
_reflns_Friedel_coverage 0.000
_reflns_number_gt 2939
_reflns_number_total 3135
_reflns_threshold_expression 'I > 2\s(I)'
_cod_data_source_file jo7b01745_si_002.cif
_cod_data_source_block sa4369_cmpd4d
_cod_depositor_comments 'Adding full bibliography for 4032919--4032922.cif.'
_cod_database_code 4032920
_shelxl_version_number 2013-4
_shelx_space_group_comment
;
The symmetry employed for this shelxl refinement is uniquely defined
by the following loop, which should always be used as a source of
symmetry information in preference to the above space-group names.
They are only intended as comments.
;
_diffrn_number_total 3453
_olex2_refinement_description
;
1. Fixed Uiso
 At 1.2 times of:
  All C(H) groups
 At 1.5 times of:
  All C(H,H,H) groups
2.a Aromatic/amide H refined with riding coordinates:
 C2(H2), C3(H3), C4(H4), C5(H5), C9(H9), C10(H10), C12(H12)
2.b Idealised Me refined as rotating group:
 C16(H16A,H16B,H16C), C17(H17A,H17B,H17C), C18(H18A,H18B,H18C)
;
_olex2_submission_special_instructions 'No special instructions were received'

loop_
_space_group_symop_operation_xyz
'x, y, z'
'-x, y+1/2, -z+1/2'
'-x, -y, -z'
'x, -y-1/2, z-1/2'

loop_
_atom_site_label
_atom_site_type_symbol
_atom_site_fract_x
_atom_site_fract_y
_atom_site_fract_z
_atom_site_U_iso_or_equiv
_atom_site_adp_type
_atom_site_occupancy
_atom_site_site_symmetry_order
_atom_site_calc_flag
_atom_site_refinement_flags_posn
S1 S 0.51878(3) 0.16492(7) 0.57702(2) 0.02559(12) Uani 1 1 d .
O1 O 0.33500(9) 0.69343(19) 0.57018(6) 0.0226(3) Uani 1 1 d .
C1 C 0.51435(13) 0.5407(3) 0.64811(8) 0.0219(3) Uani 1 1 d .
C2 C 0.54938(14) 0.6934(3) 0.70166(9) 0.0248(4) Uani 1 1 d .
H2 H 0.5104 0.8275 0.7031 0.030 Uiso 1 1 calc R
C3 C 0.64288(15) 0.6416(3) 0.75236(9) 0.0288(4) Uani 1 1 d .
H3 H 0.6664 0.7417 0.7883 0.035 Uiso 1 1 calc R
C4 C 0.70240(14) 0.4417(3) 0.75054(9) 0.0304(4) Uani 1 1 d .
H4 H 0.7650 0.4108 0.7852 0.036 Uiso 1 1 calc R
C5 C 0.66987(14) 0.2888(3) 0.69810(9) 0.0277(4) Uani 1 1 d .
H5 H 0.7099 0.1558 0.6971 0.033 Uiso 1 1 calc R
C6 C 0.57564(13) 0.3386(3) 0.64672(8) 0.0228(3) Uani 1 1 d .
C7 C 0.41228(13) 0.3594(3) 0.54886(8) 0.0217(3) Uani 1 1 d .
C8 C 0.31246(13) 0.3909(3) 0.49603(8) 0.0206(3) Uani 1 1 d .
C9 C 0.25357(14) 0.2758(3) 0.43877(8) 0.0236(3) Uani 1 1 d .
H9 H 0.2810 0.1404 0.4255 0.028 Uiso 1 1 calc R
C10 C 0.15354(14) 0.3669(3) 0.40212(8) 0.0236(3) Uani 1 1 d .
H10 H 0.1148 0.2904 0.3637 0.028 Uiso 1 1 calc R
C11 C 0.10762(13) 0.5700(3) 0.42033(8) 0.0193(3) Uani 1 1 d .
C12 C 0.16819(13) 0.6893(3) 0.47608(8) 0.0204(3) Uani 1 1 d .
H12 H 0.1420 0.8266 0.4887 0.025 Uiso 1 1 calc R
C13 C 0.26854(13) 0.5973(3) 0.51208(8) 0.0198(3) Uani 1 1 d .
C14 C 0.42145(13) 0.5409(3) 0.59060(8) 0.0218(3) Uani 1 1 d .
C15 C -0.00581(13) 0.6577(3) 0.37839(8) 0.0203(3) Uani 1 1 d .
C16 C 0.01830(15) 0.7732(3) 0.31349(8) 0.0274(4) Uani 1 1 d .
H16A H 0.0671 0.8999 0.3265 0.041 Uiso 1 1 calc GR
H16B H -0.0523 0.8222 0.2855 0.041 Uiso 1 1 calc GR
H16C H 0.0552 0.6697 0.2878 0.041 Uiso 1 1 calc GR
C17 C -0.06271(14) 0.8248(3) 0.41970(9) 0.0270(4) Uani 1 1 d .
H17A H -0.0718 0.7574 0.4623 0.040 Uiso 1 1 calc GR
H17B H -0.1362 0.8660 0.3935 0.040 Uiso 1 1 calc GR
H17C H -0.0158 0.9559 0.4291 0.040 Uiso 1 1 calc GR
C18 C -0.09009(14) 0.4648(3) 0.35661(9) 0.0266(4) Uani 1 1 d .
H18A H -0.0596 0.3649 0.3267 0.040 Uiso 1 1 calc GR
H18B H -0.1617 0.5239 0.3327 0.040 Uiso 1 1 calc GR
H18C H -0.1017 0.3848 0.3968 0.040 Uiso 1 1 calc GR

loop_
_atom_site_aniso_label
_atom_site_aniso_U_11
_atom_site_aniso_U_22
_atom_site_aniso_U_33
_atom_site_aniso_U_23
_atom_site_aniso_U_13
_atom_site_aniso_U_12
S1 0.0226(2) 0.0231(2) 0.0293(2) -0.00272(17) 0.00073(16) 0.00567(16)
O1 0.0212(5) 0.0212(6) 0.0232(6) -0.0023(5) -0.0013(4) 0.0028(5)
C1 0.0186(7) 0.0231(8) 0.0241(8) 0.0018(7) 0.0045(6) -0.0007(6)
C2 0.0229(8) 0.0230(8) 0.0279(8) -0.0014(7) 0.0032(7) -0.0006(6)
C3 0.0243(8) 0.0323(9) 0.0278(9) -0.0039(7) 0.0000(7) -0.0051(7)
C4 0.0195(8) 0.0363(10) 0.0324(9) 0.0020(8) -0.0020(7) -0.0014(7)
C5 0.0206(8) 0.0286(9) 0.0329(9) 0.0016(7) 0.0028(7) 0.0034(7)
C6 0.0200(7) 0.0235(8) 0.0252(8) 0.0009(7) 0.0054(6) -0.0005(6)
C7 0.0199(7) 0.0210(8) 0.0240(8) 0.0010(6) 0.0038(6) 0.0031(6)
C8 0.0207(7) 0.0202(8) 0.0216(8) 0.0012(6) 0.0059(6) 0.0014(6)
C9 0.0260(8) 0.0203(8) 0.0242(8) -0.0037(7) 0.0044(6) 0.0031(6)
C10 0.0254(8) 0.0230(8) 0.0213(8) -0.0047(6) 0.0014(6) 0.0003(7)
C11 0.0204(7) 0.0194(7) 0.0181(7) 0.0023(6) 0.0040(6) 0.0003(6)
C12 0.0226(7) 0.0170(7) 0.0218(7) -0.0001(6) 0.0045(6) 0.0012(6)
C13 0.0205(7) 0.0194(7) 0.0193(7) -0.0008(6) 0.0032(6) -0.0016(6)
C14 0.0199(7) 0.0212(8) 0.0243(8) 0.0012(6) 0.0043(6) 0.0021(6)
C15 0.0209(7) 0.0208(8) 0.0185(7) 0.0006(6) 0.0021(6) 0.0020(6)
C16 0.0318(9) 0.0265(9) 0.0236(8) 0.0051(7) 0.0048(7) 0.0020(7)
C17 0.0255(8) 0.0294(9) 0.0243(8) -0.0024(7) 0.0008(7) 0.0075(7)
C18 0.0237(8) 0.0259(8) 0.0291(9) -0.0008(7) 0.0022(7) 0.0006(7)

loop_
_atom_type_symbol
_atom_type_description
_atom_type_scat_dispersion_real
_atom_type_scat_dispersion_imag
_atom_type_scat_source
C C 0.0033 0.0016 'International Tables Vol C Tables 4.2.6.8 and 6.1.1.4'
H H 0.0000 0.0000 'International Tables Vol C Tables 4.2.6.8 and 6.1.1.4'
O O 0.0106 0.0060 'International Tables Vol C Tables 4.2.6.8 and 6.1.1.4'
S S 0.1246 0.1234 'International Tables Vol C Tables 4.2.6.8 and 6.1.1.4'

loop_
_geom_angle_atom_site_label_1
_geom_angle_atom_site_label_2
_geom_angle_atom_site_label_3
_geom_angle
C7 S1 C6 90.20(8)
C14 O1 C13 104.13(12)
C2 C1 C6 119.46(15)
C2 C1 C14 132.46(16)
C6 C1 C14 108.06(14)
C1 C2 H2 120.5
C3 C2 C1 118.90(16)
C3 C2 H2 120.5
C2 C3 H3 119.4
C2 C3 C4 121.12(16)
C4 C3 H3 119.4
C3 C4 H4 119.5
C5 C4 C3 121.08(16)
C5 C4 H4 119.5
C4 C5 H5 120.8
C4 C5 C6 118.44(16)
C6 C5 H5 120.8
C1 C6 S1 113.45(12)
C5 C6 S1 125.54(14)
C5 C6 C1 121.00(16)
C8 C7 S1 140.80(13)
C14 C7 S1 111.94(12)
C14 C7 C8 107.22(14)
C9 C8 C7 137.98(15)
C9 C8 C13 117.86(15)
C13 C8 C7 104.15(14)
C8 C9 H9 120.7
C10 C9 C8 118.68(15)
C10 C9 H9 120.7
C9 C10 H10 118.5
C9 C10 C11 123.02(15)
C11 C10 H10 118.5
C10 C11 C15 120.14(14)
C12 C11 C10 118.46(14)
C12 C11 C15 121.39(14)
C11 C12 H12 121.0
C13 C12 C11 117.97(15)
C13 C12 H12 121.0
O1 C13 C8 111.93(13)
C12 C13 O1 124.09(14)
C12 C13 C8 123.92(15)
O1 C14 C1 131.05(15)
C7 C14 O1 112.57(14)
C7 C14 C1 116.35(15)
C16 C15 C11 108.47(13)
C16 C15 C18 108.80(13)
C17 C15 C11 111.72(13)
C17 C15 C16 109.17(14)
C17 C15 C18 107.77(14)
C18 C15 C11 110.85(13)
C15 C16 H16A 109.5
C15 C16 H16B 109.5
C15 C16 H16C 109.5
H16A C16 H16B 109.5
H16A C16 H16C 109.5
H16B C16 H16C 109.5
C15 C17 H17A 109.5
C15 C17 H17B 109.5
C15 C17 H17C 109.5
H17A C17 H17B 109.5
H17A C17 H17C 109.5
H17B C17 H17C 109.5
C15 C18 H18A 109.5
C15 C18 H18B 109.5
C15 C18 H18C 109.5
H18A C18 H18B 109.5
H18A C18 H18C 109.5
H18B C18 H18C 109.5

loop_
_geom_bond_atom_site_label_1
_geom_bond_atom_site_label_2
_geom_bond_distance
S1 C6 1.7543(18)
S1 C7 1.7331(17)
O1 C13 1.3882(19)
O1 C14 1.3776(19)
C1 C2 1.400(2)
C1 C6 1.415(2)
C1 C14 1.427(2)
C2 H2 0.9300
C2 C3 1.383(2)
C3 H3 0.9300
C3 C4 1.394(3)
C4 H4 0.9300
C4 C5 1.381(3)
C5 H5 0.9300
C5 C6 1.394(2)
C7 C8 1.437(2)
C7 C14 1.355(2)
C8 C9 1.394(2)
C8 C13 1.401(2)
C9 H9 0.9300
C9 C10 1.383(2)
C10 H10 0.9300
C10 C11 1.407(2)
C11 C12 1.392(2)
C11 C15 1.537(2)
C12 H12 0.9300
C12 C13 1.383(2)
C15 C16 1.534(2)
C15 C17 1.531(2)
C15 C18 1.536(2)
C16 H16A 0.9600
C16 H16B 0.9600
C16 H16C 0.9600
C17 H17A 0.9600
C17 H17B 0.9600
C17 H17C 0.9600
C18 H18A 0.9600
C18 H18B 0.9600
C18 H18C 0.9600

loop_
_geom_torsion_atom_site_label_1
_geom_torsion_atom_site_label_2
_geom_torsion_atom_site_label_3
_geom_torsion_atom_site_label_4
_geom_torsion
S1 C7 C8 C9 -2.3(4)
S1 C7 C8 C13 176.70(16)
S1 C7 C14 O1 -177.88(11)
S1 C7 C14 C1 0.38(19)
C1 C2 C3 C4 0.4(3)
C2 C1 C6 S1 178.97(13)
C2 C1 C6 C5 0.4(2)
C2 C1 C14 O1 -1.0(3)
C2 C1 C14 C7 -178.88(17)
C2 C3 C4 C5 -0.1(3)
C3 C4 C5 C6 -0.1(3)
C4 C5 C6 S1 -178.48(14)
C4 C5 C6 C1 -0.1(3)
C6 S1 C7 C8 -177.2(2)
C6 S1 C7 C14 -0.16(13)
C6 C1 C2 C3 -0.5(2)
C6 C1 C14 O1 177.44(16)
C6 C1 C14 C7 -0.4(2)
C7 S1 C6 C1 -0.09(13)
C7 S1 C6 C5 178.38(16)
C7 C8 C9 C10 176.95(18)
C7 C8 C13 O1 0.59(17)
C7 C8 C13 C12 -176.72(15)
C8 C7 C14 O1 0.18(19)
C8 C7 C14 C1 178.44(14)
C8 C9 C10 C11 -0.6(3)
C9 C8 C13 O1 179.83(14)
C9 C8 C13 C12 2.5(2)
C9 C10 C11 C12 2.8(2)
C9 C10 C11 C15 -178.22(15)
C10 C11 C12 C13 -2.2(2)
C10 C11 C15 C16 -80.80(18)
C10 C11 C15 C17 158.82(15)
C10 C11 C15 C18 38.6(2)
C11 C12 C13 O1 -177.37(14)
C11 C12 C13 C8 -0.4(2)
C12 C11 C15 C16 98.17(17)
C12 C11 C15 C17 -22.2(2)
C12 C11 C15 C18 -142.44(15)
C13 O1 C14 C1 -177.75(17)
C13 O1 C14 C7 0.18(18)
C13 C8 C9 C10 -1.9(2)
C14 O1 C13 C8 -0.49(17)
C14 O1 C13 C12 176.82(15)
C14 C1 C2 C3 177.75(17)
C14 C1 C6 S1 0.29(17)
C14 C1 C6 C5 -178.25(15)
C14 C7 C8 C9 -179.5(2)
C14 C7 C8 C13 -0.46(18)
C15 C11 C12 C13 178.81(14)
